data_7703252
loop_
_publ_author_name
'Wang, Ning'
'Zhang, Junying'
'Xu, Xing-Dong'
'Feng, Shengyu'

_publ_section_title
;
 Turn-on fluorescence in a pyridine-decorated tetraphenylethylene: the
 cooperative effect of coordination-driven rigidification and silver ion
 induced aggregation.
;
_journal_issue 6
_journal_name_full 'Dalton transactions (Cambridge, England : 2003)'
_journal_page_first 1883
_journal_page_last 1890
_journal_paper_doi 10.1039/c9dt03985f
_journal_volume 49
_journal_year 2020
_chemical_formula_moiety 'C52 H40 Ag2 F6 N4 O10 S2, 2(C H2 Cl2)'
_chemical_formula_sum 'C54 H44 Ag2 Cl4 F6 N4 O10 S2'
_chemical_formula_weight 1444.59
_space_group_crystal_system monoclinic
_space_group_IT_number 14
_space_group_name_Hall '-P 2ybc'
_space_group_name_H-M_alt 'P 1 21/c 1'
_atom_sites_solution_hydrogens geom
_atom_sites_solution_primary direct
_audit_creation_date 2019-06-28
_audit_creation_method
;
Olex2 1.2
(compiled 2017.03.28 svn.r3405 for OlexSys, GUI svn.r5337)
;
_audit_update_record
;
2019-09-17 deposited with the CCDC.	2020-01-10 downloaded from the CCDC.
;
_cell_angle_alpha 90
_cell_angle_beta 93.2503(9)
_cell_angle_gamma 90
_cell_formula_units_Z 4
_cell_length_a 10.17488(10)
_cell_length_b 36.4687(5)
_cell_length_c 15.21799(16)
_cell_measurement_reflns_used 14101
_cell_measurement_temperature 173.00(2)
_cell_measurement_theta_max 76.1530
_cell_measurement_theta_min 4.7770
_cell_volume 5637.77(11)
_computing_cell_refinement 'CrysAlisPro 1.171.40.25a (Rigaku OD, 2018)'
_computing_data_collection 'CrysAlisPro 1.171.40.25a (Rigaku OD, 2018)'
_computing_data_reduction 'CrysAlisPro 1.171.40.25a (Rigaku OD, 2018)'
_computing_molecular_graphics 'Olex2 (Dolomanov et al., 2009)'
_computing_publication_material 'Olex2 (Dolomanov et al., 2009)'
_computing_structure_refinement 'ShelXL (Sheldrick, 2015)'
_computing_structure_solution 'ShelXS (Sheldrick, 2008)'
_diffrn_ambient_environment N~2~
_diffrn_ambient_temperature 173.00(2)
_diffrn_detector 'CCD plate'
_diffrn_detector_area_resol_mean 10.0000
_diffrn_detector_type HyPix
_diffrn_measured_fraction_theta_full 0.967
_diffrn_measured_fraction_theta_max 0.982
_diffrn_measurement_details
;
List of Runs (angles in degrees, time in seconds):

  # Type    Start    End  Width  t~exp~   \w     \q     \k     \f   Frames
#--------------------------------------------------------------------------
  1  \w    -83.00   0.00   1.00    1.24    --  -48.45 111.00  23.00   83
  2  \w     21.00  83.00   1.00    1.24    --   48.45-111.00 -70.00   62
  3  \w   -120.00 -70.00   1.00    1.24    --  -48.45-125.00   0.00   50
  4  \w   -120.00 -70.00   1.00    1.24    --  -48.45-125.00  90.00   50
  5  \w   -149.00 -80.00   1.00    4.95    --  -86.25-111.00 -70.00   69
  6  \w    -73.00 -48.00   1.00    4.95    --  -86.25 111.00  23.00   25
  7  \w     86.00 112.00   1.00    4.95    --  106.49-111.00 -70.00   26
  8  \w    110.00 175.00   1.00    4.95    --  106.49 111.00  23.00   65
  9  \w     34.00 119.00   1.00    4.95    --  106.49 -57.00 120.00   85
 10  \w     40.00 129.00   1.00    4.95    --  106.49 -77.00 -60.00   89
 11  \w     92.00 164.00   1.00    4.95    --  106.49  57.00-180.00   72
 12  \w     51.00 126.00   1.00    4.95    --  106.49 -77.00  60.00   75
 13  \w     98.00 164.00   1.00    4.95    --  106.49  57.00  90.00   66
;
_diffrn_measurement_device 'four-circle diffractometer'
_diffrn_measurement_device_type 'XtaLAB Synergy, Dualflex, HyPix'
_diffrn_measurement_method '\w scans'
_diffrn_measurement_specimen_support 'Mitegen 50um'
_diffrn_orient_matrix_type 'CrysAlisPro convention (1999,Acta A55,543-557)'
_diffrn_orient_matrix_UB_11 0.0216671000
_diffrn_orient_matrix_UB_12 0.0378442000
_diffrn_orient_matrix_UB_13 0.0433060000
_diffrn_orient_matrix_UB_21 -0.0251486000
_diffrn_orient_matrix_UB_22 -0.0167456000
_diffrn_orient_matrix_UB_23 0.0904489000
_diffrn_orient_matrix_UB_31 0.1480513000
_diffrn_orient_matrix_UB_32 -0.0083964000
_diffrn_orient_matrix_UB_33 0.0149279000
_diffrn_radiation_collimation 0.3
_diffrn_radiation_monochromator mirror
_diffrn_radiation_probe x-ray
_diffrn_radiation_type CuK\a
_diffrn_radiation_wavelength 1.54184
_diffrn_reflns_av_R_equivalents 0.0883
_diffrn_reflns_av_unetI/netI 0.0830
_diffrn_reflns_Laue_measured_fraction_full 0.967
_diffrn_reflns_Laue_measured_fraction_max 0.982
_diffrn_reflns_limit_h_max 12
_diffrn_reflns_limit_h_min -8
_diffrn_reflns_limit_k_max 43
_diffrn_reflns_limit_k_min -43
_diffrn_reflns_limit_l_max 18
_diffrn_reflns_limit_l_min -18
_diffrn_reflns_number 30528
_diffrn_reflns_point_group_measured_fraction_full 0.967
_diffrn_reflns_point_group_measured_fraction_max 0.982
_diffrn_reflns_theta_full 67.684
_diffrn_reflns_theta_max 67.078
_diffrn_reflns_theta_min 4.352
_diffrn_source 'micro-focus sealed X-ray tube'
_diffrn_source_current 24.0
_diffrn_source_power 1.2
_diffrn_source_target Mo
_diffrn_source_type 'PhotonJet (Cu) X-ray Source'
_diffrn_source_voltage 50.0
_exptl_absorpt_coefficient_mu 8.720
_exptl_absorpt_correction_T_max 1.00000
_exptl_absorpt_correction_T_min 0.63585
_exptl_absorpt_correction_type multi-scan
_exptl_absorpt_process_details
;
CrysAlisPro 1.171.40.25a (Rigaku Oxford Diffraction, 2018)
Empirical absorption correction using spherical harmonics,
 implemented in SCALE3 ABSPACK scaling algorithm.
;
_exptl_crystal_colour 'clear light yellow'
_exptl_crystal_colour_lustre clear
_exptl_crystal_colour_modifier light
_exptl_crystal_colour_primary yellow
_exptl_crystal_density_diffrn 1.702
_exptl_crystal_description block
_exptl_crystal_F_000 2896
_exptl_crystal_size_max 0.05
_exptl_crystal_size_mid 0.04
_exptl_crystal_size_min 0.03
_refine_diff_density_max 1.011
_refine_diff_density_min -1.742
_refine_diff_density_rms 0.152
_refine_ls_extinction_method none
_refine_ls_goodness_of_fit_ref 1.093
_refine_ls_hydrogen_treatment constr
_refine_ls_matrix_type full
_refine_ls_number_parameters 743
_refine_ls_number_reflns 9873
_refine_ls_number_restraints 6
_refine_ls_restrained_S_all 1.093
_refine_ls_R_factor_all 0.0840
_refine_ls_R_factor_gt 0.0564
_refine_ls_shift/su_max 0.001
_refine_ls_shift/su_mean 0.000
_refine_ls_structure_factor_coef Fsqd
_refine_ls_weighting_details 'w=1/[\s^2^(Fo^2^)+(0.0579P)^2^+27.6982P] where P=(Fo^2^+2Fc^2^)/3'
_refine_ls_weighting_scheme calc
_refine_ls_wR_factor_gt 0.1316
_refine_ls_wR_factor_ref 0.1534
_reflns_Friedel_coverage 0.000
_reflns_number_gt 8085
_reflns_number_total 9873
_reflns_threshold_expression 'I > 2\s(I)'
_cod_data_source_file c9dt03985f2.cif
_cod_data_source_block 190628b
_cod_depositor_comments 'Adding full bibliography for 7703251--7703253.cif.'
_cod_database_code 7703252
_shelxl_version_number 2013-4
_chemical_oxdiff_formula AgCNO
_shelx_space_group_comment
;
The symmetry employed for this shelxl refinement is uniquely defined
by the following loop, which should always be used as a source of
symmetry information in preference to the above space-group names.
They are only intended as comments.
;
_shelx_estimated_absorpt_t_max 0.780
_shelx_estimated_absorpt_t_min 0.670
_diffrn_oxdiff_ac3_digest_frames
;
01ae447d90fd977b99fb97f0347ca0840400817133d
;
_reflns_odcompleteness_completeness 98.52
_reflns_odcompleteness_iscentric 1
_reflns_odcompleteness_theta 66.97
_olex2_refinement_description
;
1. Fixed Uiso
 At 1.2 times of:
  All C(H) groups, All C(H,H) groups
 At 1.5 times of:
  All C(H,H,H) groups
2. Uiso/Uaniso restraints and constraints
O4 \\sim C1: within 1.7A with sigma of 0.004 and sigma for terminal atoms of
0.008
3.a Secondary CH2 refined with riding coordinates:
 C53(H53A,H53B), C54(H54A,H54B)
3.b Aromatic/amide H refined with riding coordinates:
 C3(H3), C7(H7), C9(H9), C11(H11), C12(H12), C13(H13), C15(H15), C16(H16),
 C17(H17), C18(H18), C19(H19), C20(H20), C21(H21), C22(H22), C24(H24), C29(H29),
  C31(H31), C32(H32), C33(H33), C35(H35), C37(H37), C39(H39), C42(H42),
 C43(H43), C45(H45), C47(H47), C48(H48), C50(H50)
3.c Idealised Me refined as rotating group:
 C1(H1A,H1B,H1C), C6(H6A,H6B,H6C), C49(H49A,H49B,H49C), C51(H51A,H51B,H51C)
;
_olex2_submission_special_instructions 'No special instructions were received'
_oxdiff_exptl_absorpt_empirical_details
;
Empirical correction (ABSPACK) includes:
- Absorption correction using spherical harmonics
- Frame scaling
;
_oxdiff_exptl_absorpt_empirical_full_max 1.669
_oxdiff_exptl_absorpt_empirical_full_min 0.343

loop_
_space_group_symop_operation_xyz
'x, y, z'
'-x, y+1/2, -z+1/2'
'-x, -y, -z'
'x, -y-1/2, z-1/2'

loop_
_atom_site_label
_atom_site_type_symbol
_atom_site_fract_x
_atom_site_fract_y
_atom_site_fract_z
_atom_site_U_iso_or_equiv
_atom_site_adp_type
_atom_site_occupancy
_atom_site_site_symmetry_order
_atom_site_calc_flag
_atom_site_refinement_flags_posn
_atom_site_refinement_flags_adp
Ag1 Ag 0.05154(4) 0.13033(2) 0.67440(3) 0.02247(13) Uani 1 1 d . .
Ag2 Ag -0.55511(4) -0.14224(2) 0.84990(3) 0.02311(13) Uani 1 1 d . .
S1 S -0.14316(14) 0.18593(4) 0.84258(10) 0.0268(3) Uani 1 1 d . .
S2CA S -0.36134(13) -0.18134(4) 0.67197(10) 0.0229(3) Uani 1 1 d . .
F1 F -0.2445(5) -0.20056(14) 0.8232(3) 0.0524(12) Uani 1 1 d . .
F2 F -0.2544(6) 0.19855(17) 0.6862(3) 0.0693(16) Uani 1 1 d . .
F3 F -0.3396(5) -0.24502(13) 0.7513(4) 0.0635(14) Uani 1 1 d . .
F4 F -0.1585(5) -0.22350(14) 0.7116(3) 0.0550(13) Uani 1 1 d . .
F5 F -0.2680(9) 0.24256(19) 0.7751(5) 0.116(3) Uani 1 1 d . .
F6 F -0.0853(9) 0.2306(2) 0.7178(6) 0.126(3) Uani 1 1 d . .
O1 O -0.3713(5) -0.19935(14) 0.5882(3) 0.0381(11) Uani 1 1 d . .
O2 O -0.2778(5) -0.14960(14) 0.6776(4) 0.0425(12) Uani 1 1 d . .
O3 O 0.0638(4) 0.19317(13) 0.5616(3) 0.0292(10) Uani 1 1 d . .
O4 O 0.3161(4) 0.15942(13) 0.6750(3) 0.0327(10) Uani 1 1 d . U
O5 O -0.8014(4) -0.17325(13) 0.8423(3) 0.0319(10) Uani 1 1 d . .
O6 O -0.5544(4) -0.20551(12) 0.9595(3) 0.0309(10) Uani 1 1 d . .
O7 O -0.4856(4) -0.17698(14) 0.7124(3) 0.0345(11) Uani 1 1 d . .
O8 O -0.0892(5) 0.21039(16) 0.9086(4) 0.0508(14) Uani 1 1 d . .
O9 O -0.0487(5) 0.16232(18) 0.8056(4) 0.0546(16) Uani 1 1 d . .
O10 O -0.2635(6) 0.1686(2) 0.8616(4) 0.0637(18) Uani 1 1 d . .
N1 N -0.7360(4) -0.12355(13) 0.7711(3) 0.0187(10) Uani 1 1 d . .
N2 N 0.2377(4) 0.11064(14) 0.7432(3) 0.0213(10) Uani 1 1 d . .
N3 N -0.4142(5) -0.15907(13) 0.9576(3) 0.0196(10) Uani 1 1 d . .
N4 N -0.0886(4) 0.14984(13) 0.5668(3) 0.0182(10) Uani 1 1 d . .
C1 C 0.4257(7) 0.1804(2) 0.6466(6) 0.0436(17) Uani 1 1 d . U
H1A H 0.3962 0.1962 0.5974 0.065 Uiso 1 1 calc GR .
H1B H 0.4940 0.1636 0.6277 0.065 Uiso 1 1 calc GR .
H1C H 0.4616 0.1955 0.6955 0.065 Uiso 1 1 calc GR .
C2 C -0.4248(5) -0.02335(16) 0.7063(3) 0.0177(11) Uani 1 1 d . .
C3 C -0.2641(5) 0.06697(15) 0.7227(4) 0.0167(11) Uani 1 1 d . .
H3 H -0.2614 0.0668 0.7852 0.020 Uiso 1 1 calc R .
C4 C -0.0818(5) 0.00869(15) 0.7912(4) 0.0177(11) Uani 1 1 d . .
C5 C -0.2022(6) 0.13345(16) 0.5400(4) 0.0189(12) Uani 1 1 d . .
C6 C -0.9018(7) -0.1933(2) 0.8828(5) 0.0367(16) Uani 1 1 d . .
H6A H -0.9470 -0.2093 0.8393 0.055 Uiso 1 1 calc GR .
H6B H -0.9653 -0.1761 0.9061 0.055 Uiso 1 1 calc GR .
H6C H -0.8622 -0.2081 0.9311 0.055 Uiso 1 1 calc GR .
C7 C -0.2822(5) 0.06859(16) 0.5402(4) 0.0211(12) Uani 1 1 d . .
H7 H -0.2913 0.0692 0.4777 0.025 Uiso 1 1 calc R .
C8 C -0.2727(5) -0.10683(16) 0.9398(3) 0.0178(11) Uani 1 1 d . .
C9 C 0.4687(6) 0.1010(2) 0.8442(4) 0.0299(15) Uani 1 1 d . .
H9 H 0.5477 0.0979 0.8798 0.036 Uiso 1 1 calc R .
C10 C 0.1385(5) 0.05554(16) 0.7984(4) 0.0174(11) Uani 1 1 d . .
C11 C 0.3636(6) 0.07593(18) 0.8504(4) 0.0246(13) Uani 1 1 d . .
H11 H 0.3714 0.0556 0.8893 0.029 Uiso 1 1 calc R .
C12 C 0.0844(6) 0.04377(17) 0.8755(4) 0.0229(13) Uani 1 1 d . .
H12 H 0.1218 0.0517 0.9309 0.027 Uiso 1 1 calc R .
C13 C -0.8796(6) -0.08818(19) 0.6757(4) 0.0263(13) Uani 1 1 d . .
H13 H -0.8937 -0.0678 0.6375 0.032 Uiso 1 1 calc R .
C14 C -0.7575(5) -0.09430(16) 0.7168(4) 0.0179(11) Uani 1 1 d . .
C15 C -0.3472(5) -0.04843(16) 0.8842(3) 0.0167(11) Uani 1 1 d . .
H15 H -0.4138 -0.0302 0.8791 0.020 Uiso 1 1 calc R .
C16 C -0.9619(6) -0.14178(18) 0.7455(4) 0.0273(14) Uani 1 1 d . .
H16 H -1.0305 -0.1586 0.7562 0.033 Uiso 1 1 calc R .
C17 C -0.1272(6) -0.06806(17) 0.8604(4) 0.0234(12) Uani 1 1 d . .
H17 H -0.0433 -0.0637 0.8381 0.028 Uiso 1 1 calc R .
C18 C -0.2827(6) 0.14789(17) 0.4709(4) 0.0222(12) Uani 1 1 d . .
H18 H -0.3624 0.1360 0.4519 0.027 Uiso 1 1 calc R .
C19 C -0.0183(6) 0.01821(16) 0.7146(4) 0.0214(12) Uani 1 1 d . .
H19 H -0.0493 0.0082 0.6597 0.026 Uiso 1 1 calc R .
C20 C -0.2120(6) -0.15781(18) 1.0458(4) 0.0248(13) Uani 1 1 d . .
H20 H -0.1316 -0.1459 1.0629 0.030 Uiso 1 1 calc R .
C21 C 0.4560(6) 0.12957(19) 0.7868(4) 0.0273(14) Uani 1 1 d . .
H21 H 0.5255 0.1467 0.7818 0.033 Uiso 1 1 calc R .
C22 C -0.5517(6) -0.00869(17) 0.7082(4) 0.0238(12) Uani 1 1 d . .
H22 H -0.5640 0.0171 0.7088 0.029 Uiso 1 1 calc R .
C23 C 0.2491(5) 0.08167(16) 0.7987(3) 0.0176(11) Uani 1 1 d . .
C24 C -0.1480(5) -0.10007(17) 0.9080(4) 0.0220(12) Uani 1 1 d . .
H24 H -0.0785 -0.1172 0.9187 0.026 Uiso 1 1 calc R .
C25 C 0.3394(5) 0.13316(17) 0.7361(4) 0.0224(12) Uani 1 1 d . .
C26 C -0.8358(5) -0.14609(17) 0.7851(4) 0.0211(12) Uani 1 1 d . .
C27 C -0.2977(5) -0.14222(16) 0.9833(3) 0.0169(11) Uani 1 1 d . .
C28 C -0.3057(5) -0.00030(15) 0.7247(4) 0.0173(11) Uani 1 1 d . .
C29 C -0.2348(5) 0.09920(16) 0.6784(4) 0.0205(12) Uani 1 1 d . .
H29 H -0.2118 0.1208 0.7108 0.025 Uiso 1 1 calc R .
C30 C -0.2974(5) 0.03505(16) 0.6760(4) 0.0196(12) Uani 1 1 d . .
C31 C -0.3118(5) 0.03655(16) 0.5850(4) 0.0200(12) Uani 1 1 d . .
H31 H -0.3421 0.0156 0.5529 0.024 Uiso 1 1 calc R .
C32 C 0.0883(5) 0.04188(17) 0.7175(4) 0.0208(12) Uani 1 1 d . .
H32 H 0.1272 0.0488 0.6647 0.025 Uiso 1 1 calc R .
C33 C -0.9826(6) -0.11242(19) 0.6907(4) 0.0284(14) Uani 1 1 d . .
H33 H -1.0672 -0.1084 0.6627 0.034 Uiso 1 1 calc R .
C34 C -0.6452(5) -0.06994(16) 0.7054(3) 0.0160(11) Uani 1 1 d . .
C35 C -0.5194(5) -0.08408(16) 0.6949(3) 0.0163(11) Uani 1 1 d . .
H35 H -0.5078 -0.1097 0.6881 0.020 Uiso 1 1 calc R .
C36 C -0.2268(5) -0.04257(16) 0.8453(4) 0.0178(11) Uani 1 1 d . .
C37 C -0.0226(5) 0.02084(17) 0.8718(4) 0.0207(12) Uani 1 1 d . .
H37 H -0.0577 0.0130 0.9252 0.025 Uiso 1 1 calc R .
C38 C -0.2393(5) 0.09979(16) 0.5867(4) 0.0185(11) Uani 1 1 d . .
C39 C -0.1273(6) 0.19668(17) 0.4578(4) 0.0241(13) Uani 1 1 d . .
H39 H -0.0990 0.2185 0.4303 0.029 Uiso 1 1 calc R .
C40 C -0.2726(7) -0.2144(2) 0.7436(5) 0.0348(15) Uani 1 1 d . .
C41 C -0.4427(5) -0.19143(16) 0.9939(4) 0.0183(11) Uani 1 1 d . .
C42 C -0.2433(6) -0.19077(19) 1.0834(4) 0.0291(14) Uani 1 1 d . .
H42 H -0.1846 -0.2015 1.1268 0.035 Uiso 1 1 calc R .
C43 C -0.6599(5) -0.03197(17) 0.7093(4) 0.0227(12) Uani 1 1 d . .
H43 H -0.7455 -0.0218 0.7127 0.027 Uiso 1 1 calc R .
C44 C -0.2094(5) -0.01078(16) 0.7845(3) 0.0174(11) Uani 1 1 d . .
C45 C -0.4124(5) -0.06116(16) 0.6943(3) 0.0162(11) Uani 1 1 d . .
H45 H -0.3280 -0.0712 0.6855 0.019 Uiso 1 1 calc R .
C46 C -0.0519(5) 0.18039(16) 0.5275(4) 0.0204(12) Uani 1 1 d . .
C47 C -0.3588(6) -0.20807(18) 1.0585(4) 0.0282(14) Uani 1 1 d . .
H47 H -0.3816 -0.2308 1.0843 0.034 Uiso 1 1 calc R .
C48 C -0.3695(5) -0.08021(15) 0.9295(3) 0.0154(11) Uani 1 1 d . .
H48 H -0.4522 -0.0840 0.9541 0.019 Uiso 1 1 calc R .
C49 C 0.1127(6) 0.22690(18) 0.5274(5) 0.0305(14) Uani 1 1 d . .
H49A H 0.1360 0.2232 0.4664 0.046 Uiso 1 1 calc GR .
H49B H 0.1909 0.2347 0.5631 0.046 Uiso 1 1 calc GR .
H49C H 0.0446 0.2458 0.5292 0.046 Uiso 1 1 calc GR .
C50 C -0.2435(6) 0.17984(17) 0.4309(4) 0.0266(13) Uani 1 1 d . .
H50 H -0.2976 0.1902 0.3844 0.032 Uiso 1 1 calc R .
C51 C -0.5986(7) -0.2396(2) 0.9929(6) 0.0424(18) Uani 1 1 d . .
H51A H -0.6749 -0.2482 0.9565 0.064 Uiso 1 1 calc GR .
H51B H -0.6236 -0.2363 1.0537 0.064 Uiso 1 1 calc GR .
H51C H -0.5276 -0.2577 0.9917 0.064 Uiso 1 1 calc GR .
C52 C -0.1944(10) 0.2163(3) 0.7524(6) 0.054(2) Uani 1 1 d . .
Cl2 Cl 0.40385(19) 0.08357(8) 0.54769(14) 0.0651(7) Uani 1 1 d . .
Cl3 Cl 0.1456(2) 0.06008(8) 0.47953(14) 0.0670(7) Uani 1 1 d . .
C53 C 0.2515(8) 0.0976(3) 0.5020(5) 0.049(2) Uani 1 1 d . .
H53A H 0.2642 0.1112 0.4468 0.059 Uiso 1 1 calc R .
H53B H 0.2103 0.1145 0.5433 0.059 Uiso 1 1 calc R .
Cl1 Cl -0.7858(2) -0.09870(6) 1.00162(14) 0.0554(5) Uani 1 1 d . .
Cl4 Cl -0.66584(18) -0.02648(6) 0.99046(14) 0.0504(5) Uani 1 1 d . .
C54 C -0.7677(11) -0.0595(3) 0.9382(6) 0.062(3) Uani 1 1 d . .
H54A H -0.8556 -0.0486 0.9243 0.075 Uiso 1 1 calc R .
H54B H -0.7304 -0.0665 0.8819 0.075 Uiso 1 1 calc R .

loop_
_atom_site_aniso_label
_atom_site_aniso_U_11
_atom_site_aniso_U_22
_atom_site_aniso_U_33
_atom_site_aniso_U_23
_atom_site_aniso_U_13
_atom_site_aniso_U_12
Ag1 0.0137(2) 0.0255(3) 0.0279(2) 0.00473(17) -0.00111(15) 0.00047(17)
Ag2 0.0184(2) 0.0242(3) 0.0262(2) 0.00373(16) -0.00429(15) -0.00141(17)
S1 0.0213(7) 0.0279(8) 0.0312(8) -0.0080(6) 0.0011(6) -0.0019(6)
S2CA 0.0169(6) 0.0193(7) 0.0326(8) -0.0034(6) 0.0018(5) -0.0006(6)
F1 0.062(3) 0.059(3) 0.035(2) -0.008(2) -0.009(2) 0.014(2)
F2 0.076(4) 0.089(4) 0.041(3) -0.010(3) -0.017(2) 0.036(3)
F3 0.076(3) 0.035(3) 0.079(4) 0.022(2) -0.007(3) -0.014(3)
F4 0.048(3) 0.061(3) 0.055(3) -0.007(2) -0.002(2) 0.033(2)
F5 0.194(8) 0.072(5) 0.078(4) -0.019(3) -0.024(5) 0.088(5)
F6 0.149(7) 0.115(7) 0.116(6) 0.060(5) 0.020(5) -0.044(6)
O1 0.037(3) 0.044(3) 0.033(2) -0.009(2) -0.0013(19) 0.011(2)
O2 0.029(2) 0.029(3) 0.069(4) 0.006(2) -0.004(2) -0.007(2)
O3 0.017(2) 0.029(3) 0.041(2) 0.0096(19) 0.0000(17) -0.0114(19)
O4 0.020(2) 0.027(2) 0.051(3) 0.009(2) 0.0046(18) -0.0077(19)
O5 0.026(2) 0.029(3) 0.040(3) 0.013(2) 0.0002(18) -0.006(2)
O6 0.024(2) 0.022(2) 0.046(3) 0.0101(19) -0.0033(19) -0.0121(19)
O7 0.016(2) 0.043(3) 0.045(3) -0.010(2) 0.0079(18) 0.003(2)
O8 0.050(3) 0.051(4) 0.049(3) -0.026(3) -0.009(2) -0.002(3)
O9 0.046(3) 0.068(4) 0.048(3) -0.026(3) -0.011(2) 0.026(3)
O10 0.041(3) 0.075(5) 0.075(4) 0.015(3) -0.001(3) -0.026(3)
N1 0.015(2) 0.016(3) 0.025(2) -0.0003(19) -0.0016(18) -0.0060(19)
N2 0.014(2) 0.019(3) 0.031(3) -0.001(2) 0.0018(18) -0.003(2)
N3 0.023(2) 0.015(3) 0.021(2) 0.0001(18) 0.0086(18) 0.001(2)
N4 0.018(2) 0.015(2) 0.022(2) 0.0017(18) 0.0054(18) -0.0008(19)
C1 0.033(3) 0.030(4) 0.069(4) 0.012(3) 0.009(3) -0.021(3)
C2 0.015(3) 0.022(3) 0.016(3) 0.003(2) 0.0014(19) -0.001(2)
C3 0.012(2) 0.015(3) 0.023(3) 0.002(2) -0.002(2) 0.002(2)
C4 0.021(3) 0.013(3) 0.020(3) 0.002(2) 0.005(2) -0.003(2)
C5 0.020(3) 0.017(3) 0.020(3) -0.002(2) 0.001(2) 0.001(2)
C6 0.028(3) 0.029(4) 0.054(4) 0.010(3) 0.016(3) -0.010(3)
C7 0.021(3) 0.021(3) 0.022(3) 0.000(2) 0.002(2) -0.003(2)
C8 0.019(3) 0.016(3) 0.018(3) 0.000(2) 0.001(2) -0.005(2)
C9 0.012(3) 0.052(5) 0.025(3) -0.004(3) -0.006(2) 0.001(3)
C10 0.012(2) 0.016(3) 0.025(3) 0.002(2) 0.003(2) 0.008(2)
C11 0.019(3) 0.032(4) 0.022(3) -0.001(2) -0.002(2) -0.003(3)
C12 0.021(3) 0.028(3) 0.020(3) -0.004(2) -0.001(2) -0.006(3)
C13 0.019(3) 0.032(4) 0.028(3) 0.006(3) 0.001(2) -0.002(3)
C14 0.012(2) 0.020(3) 0.022(3) -0.006(2) -0.001(2) 0.004(2)
C15 0.015(3) 0.017(3) 0.018(3) 0.002(2) 0.004(2) -0.005(2)
C16 0.021(3) 0.027(4) 0.034(3) 0.001(3) 0.002(2) -0.008(3)
C17 0.020(3) 0.021(3) 0.028(3) 0.001(2) 0.000(2) -0.003(3)
C18 0.023(3) 0.017(3) 0.026(3) 0.005(2) -0.002(2) -0.002(2)
C19 0.023(3) 0.018(3) 0.024(3) -0.005(2) 0.000(2) -0.003(2)
C20 0.017(3) 0.025(3) 0.032(3) 0.004(3) -0.002(2) -0.006(3)
C21 0.014(3) 0.031(4) 0.038(3) -0.006(3) 0.003(2) -0.008(3)
C22 0.021(3) 0.017(3) 0.032(3) 0.003(2) -0.005(2) -0.003(2)
C23 0.015(3) 0.020(3) 0.018(3) -0.002(2) 0.001(2) -0.001(2)
C24 0.014(3) 0.022(3) 0.030(3) 0.001(2) 0.000(2) -0.003(2)
C25 0.013(3) 0.022(3) 0.033(3) 0.001(2) 0.004(2) -0.003(2)
C26 0.013(3) 0.019(3) 0.031(3) -0.004(2) 0.001(2) 0.002(2)
C27 0.017(3) 0.016(3) 0.018(3) -0.002(2) 0.000(2) 0.003(2)
C28 0.017(3) 0.013(3) 0.022(3) -0.001(2) 0.004(2) -0.003(2)
C29 0.018(3) 0.014(3) 0.030(3) -0.002(2) 0.003(2) -0.005(2)
C30 0.015(3) 0.017(3) 0.026(3) 0.003(2) 0.003(2) -0.005(2)
C31 0.017(3) 0.016(3) 0.027(3) -0.002(2) -0.003(2) -0.006(2)
C32 0.016(3) 0.025(3) 0.021(3) 0.002(2) 0.005(2) -0.001(2)
C33 0.016(3) 0.032(4) 0.037(3) 0.000(3) 0.002(2) -0.004(3)
C34 0.015(3) 0.020(3) 0.014(2) 0.004(2) 0.0022(19) 0.001(2)
C35 0.016(3) 0.019(3) 0.014(2) -0.004(2) 0.0022(19) -0.001(2)
C36 0.015(3) 0.014(3) 0.024(3) -0.008(2) -0.003(2) -0.002(2)
C37 0.021(3) 0.024(3) 0.017(3) 0.002(2) 0.004(2) -0.001(2)
C38 0.012(2) 0.018(3) 0.025(3) 0.004(2) 0.000(2) -0.001(2)
C39 0.025(3) 0.021(3) 0.026(3) 0.002(2) 0.001(2) -0.003(3)
C40 0.036(4) 0.032(4) 0.037(4) -0.009(3) 0.002(3) 0.005(3)
C41 0.013(3) 0.018(3) 0.025(3) 0.004(2) 0.005(2) 0.002(2)
C42 0.024(3) 0.031(4) 0.032(3) 0.010(3) -0.005(2) -0.003(3)
C43 0.014(3) 0.018(3) 0.036(3) 0.002(2) 0.001(2) 0.009(2)
C44 0.014(2) 0.018(3) 0.021(3) -0.001(2) 0.005(2) -0.004(2)
C45 0.008(2) 0.020(3) 0.020(3) 0.000(2) 0.0012(19) 0.002(2)
C46 0.012(3) 0.016(3) 0.034(3) -0.001(2) 0.001(2) 0.006(2)
C47 0.033(3) 0.021(3) 0.031(3) 0.009(3) 0.003(3) 0.002(3)
C48 0.012(2) 0.017(3) 0.017(3) -0.001(2) 0.0040(19) 0.001(2)
C49 0.024(3) 0.019(3) 0.049(4) 0.005(3) 0.009(3) -0.008(3)
C50 0.026(3) 0.021(3) 0.032(3) 0.007(3) -0.005(2) 0.002(3)
C51 0.037(4) 0.023(4) 0.066(5) 0.011(3) 0.000(3) -0.012(3)
C52 0.072(6) 0.043(5) 0.046(5) 0.002(4) 0.004(4) -0.002(5)
Cl2 0.0333(10) 0.107(2) 0.0544(12) -0.0138(12) -0.0052(8) 0.0192(11)
Cl3 0.0535(12) 0.100(2) 0.0463(11) 0.0299(11) -0.0074(9) -0.0198(12)
C53 0.040(4) 0.073(6) 0.033(4) 0.004(4) 0.003(3) 0.010(4)
Cl1 0.0480(11) 0.0559(13) 0.0613(12) -0.0102(10) -0.0056(9) -0.0079(10)
Cl4 0.0375(9) 0.0515(12) 0.0625(12) -0.0170(9) 0.0054(8) 0.0011(9)
C54 0.090(7) 0.046(5) 0.048(5) -0.015(4) -0.023(5) 0.009(5)

loop_
_atom_type_symbol
_atom_type_description
_atom_type_scat_dispersion_real
_atom_type_scat_dispersion_imag
_atom_type_scat_source
C C 0.0181 0.0091 'International Tables Vol C Tables 4.2.6.8 and 6.1.1.4'
H H 0.0000 0.0000 'International Tables Vol C Tables 4.2.6.8 and 6.1.1.4'
Ag Ag 0.1306 4.2820 'International Tables Vol C Tables 4.2.6.8 and 6.1.1.4'
Cl Cl 0.3639 0.7018 'International Tables Vol C Tables 4.2.6.8 and 6.1.1.4'
F F 0.0727 0.0534 'International Tables Vol C Tables 4.2.6.8 and 6.1.1.4'
N N 0.0311 0.0180 'International Tables Vol C Tables 4.2.6.8 and 6.1.1.4'
O O 0.0492 0.0322 'International Tables Vol C Tables 4.2.6.8 and 6.1.1.4'
S S 0.3331 0.5567 'International Tables Vol C Tables 4.2.6.8 and 6.1.1.4'

loop_
_geom_angle_atom_site_label_1
_geom_angle_atom_site_label_2
_geom_angle_atom_site_label_3
_geom_angle
N2 Ag1 O9 98.36(17)
N4 Ag1 O9 99.20(17)
N4 Ag1 N2 160.01(17)
N1 Ag2 O7 88.27(16)
N3 Ag2 O7 105.67(16)
N3 Ag2 N1 164.01(17)
O8 S1 O9 114.4(3)
O8 S1 C52 103.5(4)
O9 S1 C52 103.9(4)
O10 S1 O8 115.8(4)
O10 S1 O9 114.7(4)
O10 S1 C52 102.2(4)
O1 S2CA O2 115.8(3)
O1 S2CA O7 114.2(3)
O1 S2CA C40 103.7(3)
O2 S2CA O7 114.5(3)
O2 S2CA C40 103.0(3)
O7 S2CA C40 103.4(3)
C46 O3 C49 118.2(5)
C25 O4 C1 118.4(5)
C26 O5 C6 119.3(5)
C41 O6 C51 118.5(5)
S2CA O7 Ag2 133.3(3)
S1 O9 Ag1 152.1(3)
C14 N1 Ag2 131.4(4)
C26 N1 Ag2 109.6(4)
C26 N1 C14 118.9(5)
C23 N2 Ag1 125.8(4)
C25 N2 Ag1 114.0(4)
C25 N2 C23 119.6(5)
C27 N3 Ag2 127.0(4)
C41 N3 Ag2 113.9(4)
C41 N3 C27 118.7(5)
C5 N4 Ag1 125.8(4)
C46 N4 Ag1 114.5(4)
C46 N4 C5 119.7(5)
C22 C2 C28 121.5(5)
C45 C2 C22 118.0(5)
C45 C2 C28 120.2(5)
C30 C3 C29 120.6(5)
C19 C4 C44 120.2(5)
C37 C4 C19 116.8(5)
C37 C4 C44 122.8(5)
N4 C5 C18 121.2(5)
N4 C5 C38 117.5(5)
C18 C5 C38 121.3(5)
C31 C7 C38 120.3(5)
C24 C8 C27 119.2(5)
C48 C8 C24 119.3(5)
C48 C8 C27 121.5(5)
C21 C9 C11 119.5(5)
C12 C10 C23 122.3(5)
C12 C10 C32 119.4(5)
C32 C10 C23 118.3(5)
C23 C11 C9 118.7(6)
C37 C12 C10 120.3(5)
C14 C13 C33 119.2(6)
N1 C14 C13 120.9(5)
N1 C14 C34 116.6(5)
C13 C14 C34 122.5(5)
C48 C15 C36 120.8(5)
C33 C16 C26 117.3(6)
C36 C17 C24 121.1(5)
C50 C18 C5 118.5(5)
C32 C19 C4 121.5(5)
C27 C20 C42 119.7(5)
C9 C21 C25 118.5(6)
C43 C22 C2 119.9(6)
N2 C23 C10 117.7(5)
N2 C23 C11 120.8(5)
C11 C23 C10 121.5(5)
C17 C24 C8 119.5(6)
O4 C25 C21 124.3(5)
N2 C25 O4 112.9(5)
N2 C25 C21 122.8(6)
O5 C26 C16 124.0(6)
N1 C26 O5 112.6(5)
N1 C26 C16 123.5(6)
N3 C27 C8 115.5(5)
N3 C27 C20 121.0(5)
C20 C27 C8 123.5(5)
C2 C28 C30 117.6(5)
C44 C28 C2 121.1(5)
C44 C28 C30 121.3(5)
C38 C29 C3 120.0(5)
C3 C30 C28 119.2(5)
C31 C30 C3 119.0(5)
C31 C30 C28 121.6(5)
C30 C31 C7 120.6(5)
C19 C32 C10 119.8(5)
C16 C33 C13 120.3(6)
C35 C34 C14 121.0(5)
C43 C34 C14 120.7(5)
C43 C34 C35 118.2(5)
C45 C35 C34 120.5(5)
C15 C36 C44 120.9(5)
C17 C36 C15 118.3(5)
C17 C36 C44 120.7(5)
C12 C37 C4 121.8(5)
C7 C38 C5 120.9(5)
C29 C38 C5 120.0(5)
C29 C38 C7 119.1(5)
C50 C39 C46 117.4(6)
F1 C40 S2CA 111.5(5)
F3 C40 S2CA 111.8(5)
F3 C40 F1 109.1(6)
F3 C40 F4 106.8(6)
F4 C40 S2CA 111.0(5)
F4 C40 F1 106.4(6)
O6 C41 N3 112.2(5)
O6 C41 C47 125.6(5)
N3 C41 C47 122.1(5)
C47 C42 C20 120.2(6)
C22 C43 C34 121.2(5)
C4 C44 C36 117.5(5)
C28 C44 C4 120.7(5)
C28 C44 C36 121.8(5)
C35 C45 C2 121.5(5)
O3 C46 C39 125.0(5)
N4 C46 O3 112.3(5)
N4 C46 C39 122.6(5)
C42 C47 C41 118.3(6)
C15 C48 C8 120.7(5)
C39 C50 C18 120.6(6)
F2 C52 S1 112.2(6)
F2 C52 F6 104.2(8)
F5 C52 S1 113.7(7)
F5 C52 F2 108.8(8)
F5 C52 F6 108.7(9)
F6 C52 S1 108.7(7)
Cl2 C53 Cl3 111.7(5)
Cl1 C54 Cl4 113.0(5)

loop_
_geom_bond_atom_site_label_1
_geom_bond_atom_site_label_2
_geom_bond_distance
Ag1 O9 2.572(5)
Ag1 N2 2.231(5)
Ag1 N4 2.227(5)
Ag2 O7 2.579(5)
Ag2 N1 2.245(5)
Ag2 N3 2.203(5)
S1 O8 1.429(5)
S1 O9 1.429(5)
S1 O10 1.423(6)
S1 C52 1.816(9)
S2CA O1 1.433(5)
S2CA O2 1.436(5)
S2CA O7 1.446(4)
S2CA C40 1.829(7)
F1 C40 1.327(8)
F2 C52 1.317(10)
F3 C40 1.316(9)
F4 C40 1.327(8)
F5 C52 1.275(11)
F6 C52 1.361(12)
O3 C46 1.343(7)
O3 C49 1.436(7)
O4 C1 1.438(8)
O4 C25 1.346(8)
O5 C6 1.424(7)
O5 C26 1.351(8)
O6 C41 1.327(7)
O6 C51 1.426(8)
N1 C14 1.359(8)
N1 C26 1.333(8)
N2 C23 1.353(8)
N2 C25 1.330(8)
N3 C27 1.372(7)
N3 C41 1.341(7)
N4 C5 1.344(7)
N4 C46 1.328(8)
C2 C22 1.400(8)
C2 C28 1.488(8)
C2 C45 1.398(8)
C3 C29 1.396(8)
C3 C30 1.395(8)
C4 C19 1.408(8)
C4 C37 1.407(8)
C4 C44 1.478(8)
C5 C18 1.398(8)
C5 C38 1.478(8)
C7 C31 1.395(8)
C7 C38 1.397(8)
C8 C24 1.405(8)
C8 C27 1.479(8)
C8 C48 1.385(8)
C9 C11 1.414(9)
C9 C21 1.361(10)
C10 C12 1.391(8)
C10 C23 1.474(8)
C10 C32 1.397(8)
C11 C23 1.385(8)
C12 C37 1.372(8)
C13 C14 1.377(8)
C13 C33 1.400(9)
C14 C34 1.466(8)
C15 C36 1.407(8)
C15 C48 1.374(8)
C16 C26 1.395(8)
C16 C33 1.366(10)
C17 C24 1.396(8)
C17 C36 1.385(8)
C18 C50 1.384(8)
C19 C32 1.385(8)
C20 C27 1.376(8)
C20 C42 1.376(9)
C21 C25 1.385(9)
C22 C43 1.391(9)
C28 C30 1.492(8)
C28 C44 1.354(8)
C29 C38 1.393(8)
C30 C31 1.385(8)
C34 C35 1.397(7)
C34 C43 1.395(8)
C35 C45 1.373(8)
C36 C44 1.500(8)
C39 C46 1.405(8)
C39 C50 1.374(9)
C41 C47 1.403(8)
C42 C47 1.368(9)
Cl2 C53 1.740(8)
Cl3 C53 1.764(10)
Cl1 C54 1.741(10)
Cl4 C54 1.750(9)
